data_4500578
loop_
_publ_author_name
'Sharma, Manish K.'
'Lama, Prem'
'Bharadwaj, Parimal K.'

_publ_section_title
;
 Reversible Single-Crystal to Single-Crystal Exchange of Guests in a
 Seven-Fold Interpenetrated Diamondoid Coordination Polymer
;
_journal_issue 4
_journal_name_full 'Crystal Growth &amp; Design'
_journal_page_first 1411
_journal_paper_doi 10.1021/cg101731j
_journal_volume 11
_journal_year 2011
_chemical_formula_moiety 'C31 H27 N3 O5 Zn'
_chemical_formula_sum 'C31 H27 N3 O5 Zn'
_chemical_formula_weight 586.95
_chemical_name_systematic
;
 ?
;
_space_group_IT_number 9
_symmetry_cell_setting monoclinic
_symmetry_space_group_name_Hall 'C -2yc'
_symmetry_space_group_name_H-M 'C 1 c 1'
_atom_sites_solution_hydrogens geom
_atom_sites_solution_primary direct
_atom_sites_solution_secondary difmap
_audit_creation_method SHELXL-97
_cell_angle_alpha 90.00
_cell_angle_beta 98.841(5)
_cell_angle_gamma 90.00
_cell_formula_units_Z 4
_cell_length_a 13.507(4)
_cell_length_b 24.837(10)
_cell_length_c 8.406(3)
_cell_measurement_reflns_used 999
_cell_measurement_temperature 100(2)
_cell_measurement_theta_max 27.5
_cell_measurement_theta_min 2.8
_cell_volume 2786.5(17)
_computing_cell_refinement 'SAINT 6.45 ( Bruker, 2003)'
_computing_data_collection 'SMART 5.628 (Bruker, 2003)'
_computing_data_reduction 'SAINT 6.45 ( Bruker, 2003)'
_computing_molecular_graphics 'DIAMOND 2.1e'
_computing_structure_refinement 'SHELXL-97 (Sheldrick, 1997)'
_computing_structure_solution SIR-97
_diffrn_ambient_temperature 100(2)
_diffrn_measured_fraction_theta_full 0.992
_diffrn_measured_fraction_theta_max 0.992
_diffrn_measurement_device_type 'BRUKER SMART APEX'
_diffrn_measurement_method /w-scans
_diffrn_radiation_monochromator graphite
_diffrn_radiation_source 'fine-focus sealed tube'
_diffrn_radiation_type MoK\a
_diffrn_radiation_wavelength 0.71073
_diffrn_reflns_av_R_equivalents 0.0499
_diffrn_reflns_av_sigmaI/netI 0.0751
_diffrn_reflns_limit_h_max 17
_diffrn_reflns_limit_h_min -12
_diffrn_reflns_limit_k_max 32
_diffrn_reflns_limit_k_min -29
_diffrn_reflns_limit_l_max 10
_diffrn_reflns_limit_l_min -10
_diffrn_reflns_number 8442
_diffrn_reflns_theta_full 27.50
_diffrn_reflns_theta_max 27.50
_diffrn_reflns_theta_min 2.80
_exptl_absorpt_coefficient_mu 0.927
_exptl_absorpt_correction_T_max 0.8812
_exptl_absorpt_correction_T_min 0.8082
_exptl_absorpt_correction_type empirical
_exptl_absorpt_process_details SADABS
_exptl_crystal_colour colorless
_exptl_crystal_density_diffrn 1.399
_exptl_crystal_density_method 'not measured'
_exptl_crystal_description needle
_exptl_crystal_F_000 1216
_exptl_crystal_size_max 0.24
_exptl_crystal_size_mid 0.18
_exptl_crystal_size_min 0.14
_refine_diff_density_max 0.887
_refine_diff_density_min -1.365
_refine_diff_density_rms 0.224
_refine_ls_abs_structure_details 'Flack H D (1983), Acta Cryst. A39, 876-881'
_refine_ls_abs_structure_Flack -0.02(3)
_refine_ls_extinction_method none
_refine_ls_goodness_of_fit_ref 1.198
_refine_ls_hydrogen_treatment constr
_refine_ls_matrix_type full
_refine_ls_number_parameters 361
_refine_ls_number_reflns 4401
_refine_ls_number_restraints 0
_refine_ls_restrained_S_all 1.198
_refine_ls_R_factor_all 0.0828
_refine_ls_R_factor_gt 0.0584
_refine_ls_shift/su_max 0.000
_refine_ls_shift/su_mean 0.000
_refine_ls_structure_factor_coef Fsqd
_refine_ls_weighting_details 'calc w=1/[\s^2^(Fo^2^)+(0.0990P)^2^+18.1822P] where P=(Fo^2^+2Fc^2^)/3'
_refine_ls_weighting_scheme calc
_refine_ls_wR_factor_gt 0.1438
_refine_ls_wR_factor_ref 0.2191
_reflns_number_gt 3786
_reflns_number_total 4401
_reflns_threshold_expression >2sigma(I)
_cod_data_source_file cg101731j_si_002.cif
_cod_data_source_block Compound4
_cod_depositor_comments
;
The following automatic conversions were performed:

'_symmetry_cell_setting' value 'Monoclinic' changed to 'monoclinic'
according to /home/saulius/struct/CIF-dictionaries/cif_core.dic
dictionary named 'cif_core.dic' version 2.4.1 from 2010-06-29.

Automatic conversion script
Id: cif_fix_values 1715 2011-07-08 13:25:40Z adriana 
;
_cod_original_cell_volume 2786.3(16)
_cod_original_sg_symbol_H-M Cc
_cod_database_code 4500578

loop_
_symmetry_equiv_pos_as_xyz
'x, y, z'
'x, -y, z+1/2'
'x+1/2, y+1/2, z'
'x+1/2, -y+1/2, z+1/2'

loop_
_atom_site_label
_atom_site_type_symbol
_atom_site_fract_x
_atom_site_fract_y
_atom_site_fract_z
_atom_site_U_iso_or_equiv
_atom_site_adp_type
_atom_site_occupancy
_atom_site_symmetry_multiplicity
_atom_site_calc_flag
_atom_site_refinement_flags
Zn1 Zn 0.51167(8) 0.59137(3) 0.16638(10) 0.0180(2) Uani 1 1 d .
O1 O 0.9519(5) 0.8812(3) 1.4535(7) 0.0240(15) Uani 1 1 d .
O2 O 0.9182(6) 0.8084(3) 1.5894(7) 0.0362(17) Uani 1 1 d .
O3 O -0.3936(5) 0.4709(2) 0.6208(8) 0.0238(13) Uani 1 1 d .
O4 O -0.3293(5) 0.3893(2) 0.6290(7) 0.0225(12) Uani 1 1 d .
O5 O 0.1272(7) 0.6541(3) 0.9568(14) 0.057(2) Uani 1 1 d .
N1 N 0.5513(6) 0.6282(3) 0.3858(9) 0.0210(16) Uani 1 1 d .
N2 N 0.3849(6) 0.5518(3) 0.2227(8) 0.0210(16) Uani 1 1 d .
N3 N 0.0335(7) 0.6742(3) 0.7146(14) 0.049(3) Uani 1 1 d .
C1 C 0.9151(7) 0.8330(3) 1.4595(11) 0.025(2) Uani 1 1 d .
C2 C 0.8678(7) 0.8093(3) 1.3057(10) 0.0202(17) Uani 1 1 d .
C3 C 0.8656(7) 0.8364(4) 1.1602(11) 0.024(2) Uani 1 1 d .
H3 H 0.8946 0.8703 1.1601 0.029 Uiso 1 1 calc R
C4 C 0.8215(8) 0.8143(4) 1.0168(12) 0.029(2) Uani 1 1 d .
H4 H 0.8225 0.8329 0.9210 0.035 Uiso 1 1 calc R
C5 C 0.7748(7) 0.7635(4) 1.0145(11) 0.025(2) Uani 1 1 d .
C6 C 0.7763(7) 0.7372(4) 1.1584(10) 0.0265(19) Uani 1 1 d .
H6 H 0.7458 0.7037 1.1588 0.032 Uiso 1 1 calc R
C7 C 0.8222(7) 0.7592(3) 1.3045(10) 0.0255(18) Uani 1 1 d .
H7 H 0.8222 0.7403 1.4001 0.031 Uiso 1 1 calc R
C8 C 0.7269(7) 0.7423(4) 0.8595(11) 0.025(2) Uani 1 1 d .
H8 H 0.7298 0.7636 0.7692 0.030 Uiso 1 1 calc R
C9 C 0.6796(8) 0.6954(4) 0.8357(11) 0.026(2) Uani 1 1 d .
H9 H 0.6743 0.6746 0.9260 0.031 Uiso 1 1 calc R
C10 C 0.6347(7) 0.6734(4) 0.6766(11) 0.024(2) Uani 1 1 d .
C11 C 0.6190(8) 0.7048(3) 0.5392(12) 0.0266(19) Uani 1 1 d .
H11 H 0.6358 0.7411 0.5426 0.032 Uiso 1 1 calc R
C12 C 0.5775(8) 0.6804(4) 0.3961(11) 0.028(2) Uani 1 1 d .
H12 H 0.5673 0.7011 0.3029 0.033 Uiso 1 1 calc R
C13 C 0.5683(7) 0.5990(3) 0.5202(10) 0.0239(18) Uani 1 1 d .
H13 H 0.5528 0.5625 0.5133 0.029 Uiso 1 1 calc R
C14 C 0.6073(7) 0.6195(3) 0.6682(9) 0.0219(17) Uani 1 1 d .
H14 H 0.6152 0.5980 0.7598 0.026 Uiso 1 1 calc R
C15 C -0.3209(7) 0.4387(3) 0.6046(10) 0.0209(19) Uani 1 1 d .
C16 C -0.2290(7) 0.4600(3) 0.5530(10) 0.0220(17) Uani 1 1 d .
C17 C -0.2168(8) 0.5135(4) 0.5206(13) 0.034(2) Uani 1 1 d .
H17 H -0.2675 0.5376 0.5342 0.041 Uiso 1 1 calc R
C18 C -0.1305(8) 0.5328(3) 0.4678(13) 0.032(2) Uani 1 1 d .
H18 H -0.1235 0.5693 0.4481 0.039 Uiso 1 1 calc R
C19 C -0.0552(8) 0.4970(4) 0.4450(11) 0.026(2) Uani 1 1 d .
C20 C -0.0655(7) 0.4426(3) 0.4796(12) 0.0262(19) Uani 1 1 d .
H20 H -0.0144 0.4186 0.4673 0.031 Uiso 1 1 calc R
C21 C -0.1506(8) 0.4245(3) 0.5316(11) 0.0268(19) Uani 1 1 d .
H21 H -0.1570 0.3881 0.5533 0.032 Uiso 1 1 calc R
C22 C 0.0375(8) 0.5173(4) 0.3885(12) 0.029(2) Uani 1 1 d .
H22 H 0.0384 0.5538 0.3636 0.035 Uiso 1 1 calc R
C23 C 0.1186(7) 0.4896(3) 0.3697(11) 0.0217(18) Uani 1 1 d .
H23 H 0.1188 0.4530 0.3937 0.026 Uiso 1 1 calc R
C24 C 0.2085(7) 0.5118(4) 0.3139(10) 0.0233(18) Uani 1 1 d .
C25 C 0.2934(7) 0.4800(3) 0.3245(10) 0.0233(18) Uani 1 1 d .
H25 H 0.2918 0.4446 0.3595 0.028 Uiso 1 1 calc R
C26 C 0.3826(7) 0.5016(3) 0.2817(9) 0.0197(17) Uani 1 1 d .
H26 H 0.4405 0.4808 0.2947 0.024 Uiso 1 1 calc R
C27 C 0.3012(7) 0.5810(4) 0.2053(10) 0.0215(17) Uani 1 1 d .
H27 H 0.3020 0.6151 0.1598 0.026 Uiso 1 1 calc R
C28 C 0.2117(7) 0.5628(3) 0.2523(11) 0.0241(18) Uani 1 1 d .
H28 H 0.1555 0.5849 0.2419 0.029 Uiso 1 1 calc R
C29 C 0.1158(9) 0.6589(4) 0.811(2) 0.052(3) Uani 1 1 d .
H29 H 0.1711 0.6511 0.7615 0.062 Uiso 1 1 calc R
C30 C 0.0305(11) 0.6784(5) 0.5399(18) 0.059(4) Uani 1 1 d .
H30A H -0.0350 0.6898 0.4908 0.089 Uiso 1 1 calc R
H30B H 0.0451 0.6439 0.4975 0.089 Uiso 1 1 calc R
H30C H 0.0793 0.7041 0.5171 0.089 Uiso 1 1 calc R
C31 C -0.0582(11) 0.6874(6) 0.782(2) 0.064(4) Uani 1 1 d .
H31A H -0.1104 0.6975 0.6967 0.096 Uiso 1 1 calc R
H31B H -0.0447 0.7167 0.8567 0.096 Uiso 1 1 calc R
H31C H -0.0790 0.6565 0.8373 0.096 Uiso 1 1 calc R

loop_
_atom_site_aniso_label
_atom_site_aniso_U_11
_atom_site_aniso_U_22
_atom_site_aniso_U_33
_atom_site_aniso_U_23
_atom_site_aniso_U_13
_atom_site_aniso_U_12
Zn1 0.0150(4) 0.0225(4) 0.0164(4) -0.0003(4) 0.0017(3) -0.0003(4)
O1 0.027(4) 0.027(3) 0.018(3) -0.013(2) 0.004(3) -0.002(3)
O2 0.050(5) 0.039(4) 0.016(3) -0.004(3) -0.006(3) 0.005(3)
O3 0.012(3) 0.022(3) 0.038(3) 0.004(3) 0.008(3) -0.004(2)
O4 0.015(3) 0.020(3) 0.032(3) 0.003(2) 0.003(3) -0.001(2)
O5 0.033(5) 0.039(4) 0.099(7) 0.021(5) 0.012(5) 0.003(4)
N1 0.013(4) 0.026(4) 0.022(4) 0.006(3) -0.001(3) -0.001(3)
N2 0.023(4) 0.023(4) 0.015(3) -0.004(3) -0.002(3) -0.002(3)
N3 0.028(6) 0.021(4) 0.098(10) 0.008(4) 0.013(5) 0.004(4)
C1 0.028(5) 0.016(4) 0.029(5) -0.016(3) 0.004(4) 0.004(3)
C2 0.025(5) 0.017(4) 0.018(4) 0.002(3) -0.001(3) 0.008(3)
C3 0.013(4) 0.035(5) 0.025(5) 0.001(4) 0.003(4) -0.002(4)
C4 0.026(5) 0.034(5) 0.024(5) 0.000(4) -0.005(4) -0.001(4)
C5 0.020(5) 0.033(5) 0.023(4) -0.008(4) 0.003(4) -0.003(4)
C6 0.026(5) 0.027(4) 0.027(4) -0.002(3) 0.005(4) -0.011(4)
C7 0.028(5) 0.025(4) 0.023(4) -0.004(3) -0.001(4) 0.000(4)
C8 0.023(5) 0.031(5) 0.022(4) 0.003(4) 0.006(4) -0.001(4)
C9 0.028(5) 0.031(5) 0.019(4) 0.002(3) -0.001(4) -0.002(4)
C10 0.015(4) 0.036(5) 0.019(4) 0.002(4) -0.001(4) -0.003(4)
C11 0.026(5) 0.014(4) 0.038(5) -0.001(4) 0.001(4) -0.004(3)
C12 0.023(5) 0.038(5) 0.020(4) 0.003(4) -0.002(4) -0.007(4)
C13 0.020(4) 0.028(4) 0.021(4) -0.004(3) -0.003(3) 0.001(3)
C14 0.029(5) 0.023(4) 0.014(4) 0.008(3) 0.003(3) 0.001(3)
C15 0.023(5) 0.018(4) 0.018(4) -0.001(3) -0.011(4) 0.006(3)
C16 0.024(5) 0.023(4) 0.021(4) 0.005(3) 0.008(4) 0.004(3)
C17 0.021(5) 0.037(5) 0.048(6) 0.007(4) 0.016(5) 0.014(4)
C18 0.029(6) 0.011(4) 0.060(6) 0.006(4) 0.018(5) 0.002(4)
C19 0.018(5) 0.039(5) 0.021(4) 0.002(4) 0.001(4) -0.001(4)
C20 0.014(4) 0.021(4) 0.046(5) -0.003(4) 0.011(4) -0.007(3)
C21 0.029(5) 0.015(4) 0.039(5) 0.000(3) 0.012(4) 0.001(3)
C22 0.028(5) 0.022(4) 0.036(5) 0.003(4) 0.004(4) -0.007(4)
C23 0.020(5) 0.017(4) 0.028(4) 0.006(3) 0.006(4) 0.003(3)
C24 0.016(4) 0.038(5) 0.018(4) 0.002(3) 0.010(3) 0.006(4)
C25 0.018(4) 0.024(4) 0.029(4) -0.002(3) 0.010(4) 0.006(3)
C26 0.024(5) 0.016(3) 0.020(4) 0.010(3) 0.007(3) -0.002(3)
C27 0.011(4) 0.029(4) 0.022(4) 0.002(3) -0.004(3) 0.004(3)
C28 0.026(5) 0.016(4) 0.032(5) 0.002(3) 0.011(4) 0.004(3)
C29 0.029(6) 0.020(5) 0.106(11) 0.014(6) 0.010(7) -0.004(4)
C30 0.041(8) 0.049(7) 0.090(11) 0.001(7) 0.017(8) -0.005(6)
C31 0.043(8) 0.056(8) 0.099(12) 0.016(7) 0.032(8) 0.016(6)

loop_
_atom_type_symbol
_atom_type_description
_atom_type_scat_dispersion_real
_atom_type_scat_dispersion_imag
_atom_type_scat_source
C C 0.0033 0.0016 'International Tables Vol C Tables 4.2.6.8 and 6.1.1.4'
H H 0.0000 0.0000 'International Tables Vol C Tables 4.2.6.8 and 6.1.1.4'
N N 0.0061 0.0033 'International Tables Vol C Tables 4.2.6.8 and 6.1.1.4'
O O 0.0106 0.0060 'International Tables Vol C Tables 4.2.6.8 and 6.1.1.4'
Zn Zn 0.2839 1.4301 'International Tables Vol C Tables 4.2.6.8 and 6.1.1.4'

loop_
_geom_angle_atom_site_label_1
_geom_angle_atom_site_label_2
_geom_angle_atom_site_label_3
_geom_angle
_geom_angle_site_symmetry_1
_geom_angle_site_symmetry_3
O1 Zn1 N1 132.5(3) 4_463 .
O1 Zn1 O3 105.5(3) 4_463 2_664
N1 Zn1 O3 114.4(3) . 2_664
O1 Zn1 N2 97.6(3) 4_463 .
N1 Zn1 N2 96.6(3) . .
O3 Zn1 N2 103.9(3) 2_664 .
O1 Zn1 O4 93.8(3) 4_463 2_664
N1 Zn1 O4 84.7(3) . 2_664
O3 Zn1 O4 60.6(2) 2_664 2_664
N2 Zn1 O4 163.0(3) . 2_664
O1 Zn1 C15 99.9(3) 4_463 2_664
N1 Zn1 C15 101.5(3) . 2_664
O3 Zn1 C15 30.9(2) 2_664 2_664
N2 Zn1 C15 134.6(3) . 2_664
O4 Zn1 C15 29.8(2) 2_664 2_664
C1 O1 Zn1 112.9(6) . 4_566
C15 O3 Zn1 93.3(5) . 2_465
C15 O4 Zn1 85.8(5) . 2_465
C13 N1 C12 117.5(8) . .
C13 N1 Zn1 120.4(6) . .
C12 N1 Zn1 121.2(6) . .
C27 N2 C26 118.5(8) . .
C27 N2 Zn1 115.5(6) . .
C26 N2 Zn1 125.9(6) . .
C29 N3 C30 121.5(13) . .
C29 N3 C31 120.2(13) . .
C30 N3 C31 118.3(11) . .
O2 C1 O1 121.6(8) . .
O2 C1 C2 121.6(8) . .
O1 C1 C2 116.8(8) . .
C7 C2 C3 118.5(8) . .
C7 C2 C1 119.8(8) . .
C3 C2 C1 121.7(8) . .
C4 C3 C2 121.7(9) . .
C4 C3 H3 119.1 . .
C2 C3 H3 119.1 . .
C3 C4 C5 120.1(9) . .
C3 C4 H4 119.9 . .
C5 C4 H4 119.9 . .
C6 C5 C4 117.9(9) . .
C6 C5 C8 124.0(8) . .
C4 C5 C8 118.1(8) . .
C5 C6 C7 122.3(8) . .
C5 C6 H6 118.9 . .
C7 C6 H6 118.9 . .
C2 C7 C6 119.5(8) . .
C2 C7 H7 120.3 . .
C6 C7 H7 120.3 . .
C9 C8 C5 126.0(8) . .
C9 C8 H8 117.0 . .
C5 C8 H8 117.0 . .
C8 C9 C10 125.4(9) . .
C8 C9 H9 117.3 . .
C10 C9 H9 117.3 . .
C11 C10 C14 119.7(8) . .
C11 C10 C9 122.3(8) . .
C14 C10 C9 118.0(8) . .
C10 C11 C12 118.0(8) . .
C10 C11 H11 121.0 . .
C12 C11 H11 121.0 . .
N1 C12 C11 123.1(8) . .
N1 C12 H12 118.5 . .
C11 C12 H12 118.5 . .
N1 C13 C14 123.9(8) . .
N1 C13 H13 118.0 . .
C14 C13 H13 118.0 . .
C13 C14 C10 117.8(8) . .
C13 C14 H14 121.1 . .
C10 C14 H14 121.1 . .
O4 C15 O3 120.1(9) . .
O4 C15 C16 120.1(8) . .
O3 C15 C16 119.8(7) . .
O4 C15 Zn1 64.4(5) . 2_465
O3 C15 Zn1 55.8(5) . 2_465
C16 C15 Zn1 173.4(6) . 2_465
C17 C16 C21 117.7(9) . .
C17 C16 C15 122.6(8) . .
C21 C16 C15 119.7(8) . .
C16 C17 C18 121.8(9) . .
C16 C17 H17 119.1 . .
C18 C17 H17 119.1 . .
C19 C18 C17 119.4(8) . .
C19 C18 H18 120.3 . .
C17 C18 H18 120.3 . .
C18 C19 C20 119.6(9) . .
C18 C19 C22 119.7(9) . .
C20 C19 C22 120.7(9) . .
C21 C20 C19 120.1(9) . .
C21 C20 H20 120.0 . .
C19 C20 H20 120.0 . .
C20 C21 C16 121.4(8) . .
C20 C21 H21 119.3 . .
C16 C21 H21 119.3 . .
C23 C22 C19 127.6(9) . .
C23 C22 H22 116.2 . .
C19 C22 H22 116.2 . .
C22 C23 C24 125.4(8) . .
C22 C23 H23 117.3 . .
C24 C23 H23 117.3 . .
C28 C24 C25 118.5(9) . .
C28 C24 C23 122.8(9) . .
C25 C24 C23 118.7(8) . .
C24 C25 C26 119.7(8) . .
C24 C25 H25 120.1 . .
C26 C25 H25 120.1 . .
N2 C26 C25 121.0(8) . .
N2 C26 H26 119.5 . .
C25 C26 H26 119.5 . .
N2 C27 C28 123.1(8) . .
N2 C27 H27 118.5 . .
C28 C27 H27 118.5 . .
C24 C28 C27 118.9(9) . .
C24 C28 H28 120.5 . .
C27 C28 H28 120.5 . .
O5 C29 N3 127.4(14) . .
O5 C29 H29 116.3 . .
N3 C29 H29 116.3 . .
N3 C30 H30A 109.5 . .
N3 C30 H30B 109.5 . .
H30A C30 H30B 109.5 . .
N3 C30 H30C 109.5 . .
H30A C30 H30C 109.5 . .
H30B C30 H30C 109.5 . .
N3 C31 H31A 109.5 . .
N3 C31 H31B 109.5 . .
H31A C31 H31B 109.5 . .
N3 C31 H31C 109.5 . .
H31A C31 H31C 109.5 . .
H31B C31 H31C 109.5 . .

loop_
_geom_bond_atom_site_label_1
_geom_bond_atom_site_label_2
_geom_bond_distance
_geom_bond_site_symmetry_2
Zn1 O1 1.968(6) 4_463
Zn1 N1 2.055(8) .
Zn1 O3 2.080(6) 2_664
Zn1 N2 2.090(8) .
Zn1 O4 2.270(6) 2_664
Zn1 C15 2.510(10) 2_664
O1 C1 1.301(11) .
O1 Zn1 1.968(6) 4_566
O2 C1 1.247(11) .
O3 C15 1.290(11) .
O3 Zn1 2.080(6) 2_465
O4 C15 1.251(10) .
O4 Zn1 2.270(6) 2_465
O5 C29 1.218(17) .
N1 C13 1.333(11) .
N1 C12 1.343(12) .
N2 C27 1.333(12) .
N2 C26 1.344(10) .
N3 C29 1.327(15) .
N3 C30 1.466(18) .
N3 C31 1.476(16) .
C1 C2 1.473(12) .
C2 C7 1.388(12) .
C2 C3 1.392(12) .
C3 C4 1.374(14) .
C3 H3 0.9300 .
C4 C5 1.409(14) .
C4 H4 0.9300 .
C5 C6 1.371(12) .
C5 C8 1.461(12) .
C6 C7 1.398(12) .
C6 H6 0.9300 .
C7 H7 0.9300 .
C8 C9 1.329(13) .
C8 H8 0.9300 .
C9 C10 1.485(13) .
C9 H9 0.9300 .
C10 C11 1.382(13) .
C10 C14 1.388(13) .
C11 C12 1.386(13) .
C11 H11 0.9300 .
C12 H12 0.9300 .
C13 C14 1.373(12) .
C13 H13 0.9300 .
C14 H14 0.9300 .
C15 C16 1.475(13) .
C15 Zn1 2.510(10) 2_465
C16 C17 1.371(13) .
C16 C21 1.410(12) .
C17 C18 1.394(13) .
C17 H17 0.9300 .
C18 C19 1.387(13) .
C18 H18 0.9300 .
C19 C20 1.393(13) .
C19 C22 1.494(14) .
C20 C21 1.368(13) .
C20 H20 0.9300 .
C21 H21 0.9300 .
C22 C23 1.323(13) .
C22 H22 0.9300 .
C23 C24 1.476(12) .
C23 H23 0.9300 .
C24 C28 1.370(12) .
C24 C25 1.384(12) .
C25 C26 1.415(12) .
C25 H25 0.9300 .
C26 H26 0.9300 .
C27 C28 1.403(13) .
C27 H27 0.9300 .
C28 H28 0.9300 .
C29 H29 0.9300 .
C30 H30A 0.9600 .
C30 H30B 0.9600 .
C30 H30C 0.9600 .
C31 H31A 0.9600 .
C31 H31B 0.9600 .
C31 H31C 0.9600 .

loop_
_geom_torsion_atom_site_label_1
_geom_torsion_atom_site_label_2
_geom_torsion_atom_site_label_3
_geom_torsion_atom_site_label_4
_geom_torsion
_geom_torsion_site_symmetry_1
O1 Zn1 N1 C13 163.8(6) 4_463
O3 Zn1 N1 C13 -51.6(8) 2_664
N2 Zn1 N1 C13 57.0(7) .
O4 Zn1 N1 C13 -105.9(7) 2_664
C15 Zn1 N1 C13 -81.1(7) 2_664
O1 Zn1 N1 C12 -27.8(9) 4_463
O3 Zn1 N1 C12 116.9(7) 2_664
N2 Zn1 N1 C12 -134.5(8) .
O4 Zn1 N1 C12 62.5(7) 2_664
C15 Zn1 N1 C12 87.3(8) 2_664
O1 Zn1 N2 C27 -50.6(6) 4_463
N1 Zn1 N2 C27 84.0(6) .
O3 Zn1 N2 C27 -158.7(6) 2_664
O4 Zn1 N2 C27 177.7(7) 2_664
C15 Zn1 N2 C27 -162.6(5) 2_664
O1 Zn1 N2 C26 133.1(7) 4_463
N1 Zn1 N2 C26 -92.3(7) .
O3 Zn1 N2 C26 25.0(7) 2_664
O4 Zn1 N2 C26 1.4(13) 2_664
C15 Zn1 N2 C26 21.1(9) 2_664
Zn1 O1 C1 O2 0.6(12) 4_566
Zn1 O1 C1 C2 179.4(6) 4_566
O2 C1 C2 C7 2.3(14) .
O1 C1 C2 C7 -176.5(8) .
O2 C1 C2 C3 -179.1(9) .
O1 C1 C2 C3 2.1(13) .
C7 C2 C3 C4 -1.4(14) .
C1 C2 C3 C4 180.0(9) .
C2 C3 C4 C5 1.6(15) .
C3 C4 C5 C6 -0.9(15) .
C3 C4 C5 C8 178.6(9) .
C4 C5 C6 C7 0.0(15) .
C8 C5 C6 C7 -179.4(10) .
C3 C2 C7 C6 0.5(13) .
C1 C2 C7 C6 179.2(9) .
C5 C6 C7 C2 0.2(15) .
C6 C5 C8 C9 -0.5(17) .
C4 C5 C8 C9 -179.9(10) .
C5 C8 C9 C10 -177.5(9) .
C8 C9 C10 C11 -14.0(16) .
C8 C9 C10 C14 166.3(10) .
C14 C10 C11 C12 -1.0(14) .
C9 C10 C11 C12 179.4(9) .
C13 N1 C12 C11 -1.2(15) .
Zn1 N1 C12 C11 -170.0(8) .
C10 C11 C12 N1 0.6(15) .
C12 N1 C13 C14 2.4(14) .
Zn1 N1 C13 C14 171.3(7) .
N1 C13 C14 C10 -2.9(14) .
C11 C10 C14 C13 2.1(14) .
C9 C10 C14 C13 -178.3(9) .
Zn1 O4 C15 O3 3.9(8) 2_465
Zn1 O4 C15 C16 -174.5(7) 2_465
Zn1 O3 C15 O4 -4.2(8) 2_465
Zn1 O3 C15 C16 174.2(7) 2_465
O4 C15 C16 C17 178.3(9) .
O3 C15 C16 C17 -0.1(14) .
Zn1 C15 C16 C17 47(6) 2_465
O4 C15 C16 C21 0.0(13) .
O3 C15 C16 C21 -178.4(8) .
Zn1 C15 C16 C21 -131(5) 2_465
C21 C16 C17 C18 0.1(15) .
C15 C16 C17 C18 -178.2(9) .
C16 C17 C18 C19 1.0(17) .
C17 C18 C19 C20 -1.9(15) .
C17 C18 C19 C22 -180.0(9) .
C18 C19 C20 C21 1.8(15) .
C22 C19 C20 C21 179.8(9) .
C19 C20 C21 C16 -0.7(15) .
C17 C16 C21 C20 -0.3(14) .
C15 C16 C21 C20 178.1(9) .
C18 C19 C22 C23 175.7(10) .
C20 C19 C22 C23 -2.4(16) .
C19 C22 C23 C24 -179.7(8) .
C22 C23 C24 C28 -10.0(15) .
C22 C23 C24 C25 169.8(9) .
C28 C24 C25 C26 4.0(13) .
C23 C24 C25 C26 -175.8(8) .
C27 N2 C26 C25 0.1(12) .
Zn1 N2 C26 C25 176.2(6) .
C24 C25 C26 N2 -3.6(13) .
C26 N2 C27 C28 3.0(12) .
Zn1 N2 C27 C28 -173.6(7) .
C25 C24 C28 C27 -1.2(13) .
C23 C24 C28 C27 178.7(8) .
N2 C27 C28 C24 -2.4(13) .
C30 N3 C29 O5 180.0(11) .
C31 N3 C29 O5 -0.2(17) .
